data_7129607
loop_
_publ_author_name
'Han, Xu'
'Gaignard-Gaillard, Quentin'
'Retailleau, Pascal'
'Gandon, Vincent'
'Voituriez, Arnaud'

_publ_section_title
;
 Synthesis of Chiral Polycyclic N-Heterocycles via Gold(I)-Catalyzed
 1,6-Enyne Cyclization/Intramolecular Nucleophilic Addition
;
_journal_name_full 'Chemical Communications'
_journal_paper_doi 10.1039/D1CC06388J
_journal_year 2022
_chemical_formula_moiety 'C23 H21 N3 O3 S'
_chemical_formula_sum 'C23 H21 N3 O3 S'
_chemical_formula_weight 419.49
_space_group_crystal_system monoclinic
_space_group_IT_number 14
_space_group_name_Hall '-P 2yn'
_space_group_name_H-M_alt 'P 1 21/n 1'
_atom_sites_solution_hydrogens geom
_atom_sites_solution_primary other
_atom_sites_solution_secondary difmap
_audit_creation_method SHELXL-2018/3
_audit_update_record
;
2021-12-10 deposited with the CCDC.	2022-01-25 downloaded from the CCDC.
;
_cell_angle_alpha 90
_cell_angle_beta 103.438(2)
_cell_angle_gamma 90
_cell_formula_units_Z 4
_cell_length_a 11.1095(3)
_cell_length_b 8.1293(2)
_cell_length_c 22.4667(6)
_cell_measurement_reflns_used 32743
_cell_measurement_temperature 293(2)
_cell_measurement_theta_max 29.3270
_cell_measurement_theta_min 2.6620
_cell_volume 1973.47(9)
_computing_cell_refinement 'CrysAlisPro 1.171.41.121a (Rigaku OD, 2021)'
_computing_data_collection 'CrysAlisPro 1.171.41.121a (Rigaku OD, 2021)'
_computing_data_reduction 'CrysAlisPro 1.171.41.121a (Rigaku OD, 2021)'
_computing_structure_refinement 'SHELXL-2018/3 (Sheldrick, 2018)'
_computing_structure_solution 'SHELXT 2018/2 (Sheldrick, 2018)'
_diffrn_ambient_temperature 293(2)
_diffrn_detector 'Dectris PILATUS3 R 200K-A area detector'
_diffrn_detector_area_resol_mean 5.811
_diffrn_detector_type 'Hybrid Photon Counting area detector'
_diffrn_measured_fraction_theta_full 0.999
_diffrn_measured_fraction_theta_max 0.999
_diffrn_measurement_device 'kappa gonio four-circle diffractometer'
_diffrn_measurement_device_type 'Rigaku XtaLAB PRO'
_diffrn_measurement_method '\w scans'
_diffrn_radiation_collimation 'Rigaku Integrated Confocal MaxFlux double bounce multi-layer mirror optics'
_diffrn_radiation_monochromator none
_diffrn_radiation_probe x-ray
_diffrn_radiation_type MoK\a
_diffrn_radiation_wavelength 0.71073
_diffrn_reflns_av_R_equivalents 0.0322
_diffrn_reflns_av_unetI/netI 0.0170
_diffrn_reflns_Laue_measured_fraction_full 0.999
_diffrn_reflns_Laue_measured_fraction_max 0.999
_diffrn_reflns_limit_h_max 14
_diffrn_reflns_limit_h_min -14
_diffrn_reflns_limit_k_max 10
_diffrn_reflns_limit_k_min -9
_diffrn_reflns_limit_l_max 28
_diffrn_reflns_limit_l_min -28
_diffrn_reflns_number 41286
_diffrn_reflns_point_group_measured_fraction_full 0.999
_diffrn_reflns_point_group_measured_fraction_max 0.999
_diffrn_reflns_theta_full 25.242
_diffrn_reflns_theta_max 26.732
_diffrn_reflns_theta_min 2.673
_diffrn_source 'microfocus sealed X-ray tube'
_diffrn_source_type 'Rigaku micromax 003'
_exptl_absorpt_coefficient_mu 0.196
_exptl_absorpt_correction_T_max 1.00000
_exptl_absorpt_correction_T_min 0.37426
_exptl_absorpt_correction_type multi-scan
_exptl_absorpt_process_details
;
CrysAlisPro 1.171.41.121a (Rigaku Oxford Diffraction, 2021)
Empirical absorption correction using spherical harmonics,
implemented in SCALE3 ABSPACK scaling algorithm.
;
_exptl_crystal_colour colourless
_exptl_crystal_density_diffrn 1.412
_exptl_crystal_description prism
_exptl_crystal_F_000 880
_exptl_crystal_recrystallization_method 'Re-crystallisation from solvent: dichloromethane'
_exptl_crystal_size_max 0.17
_exptl_crystal_size_mid 0.15
_exptl_crystal_size_min 0.14
_refine_diff_density_max 0.241
_refine_diff_density_min -0.338
_refine_diff_density_rms 0.037
_refine_ls_extinction_method none
_refine_ls_goodness_of_fit_ref 1.029
_refine_ls_hydrogen_treatment constr
_refine_ls_matrix_type full
_refine_ls_number_parameters 273
_refine_ls_number_reflns 4182
_refine_ls_number_restraints 0
_refine_ls_restrained_S_all 1.029
_refine_ls_R_factor_all 0.0422
_refine_ls_R_factor_gt 0.0368
_refine_ls_shift/su_max 0.001
_refine_ls_shift/su_mean 0.000
_refine_ls_structure_factor_coef Fsqd
_refine_ls_weighting_details 'w=1/[\s^2^(Fo^2^)+(0.0508P)^2^+0.6757P] where P=(Fo^2^+2Fc^2^)/3'
_refine_ls_weighting_scheme calc
_refine_ls_wR_factor_gt 0.0984
_refine_ls_wR_factor_ref 0.1013
_reflns_Friedel_coverage 0.000
_reflns_number_gt 3654
_reflns_number_total 4183
_reflns_threshold_expression 'I > 2\s(I)'
_cod_data_source_file d1cc06388j2.cif
_cod_data_source_block XA-849
_cod_original_sg_symbol_H-M 'P 21/n'
_cod_database_code 7129607
_shelx_space_group_comment
;
The symmetry employed for this shelxl refinement is uniquely defined
by the following loop, which should always be used as a source of
symmetry information in preference to the above space-group names.
They are only intended as comments.
;

loop_
_space_group_symop_operation_xyz
'x, y, z'
'-x+1/2, y+1/2, -z+1/2'
'-x, -y, -z'
'x-1/2, -y-1/2, z-1/2'

loop_
_atom_site_label
_atom_site_type_symbol
_atom_site_fract_x
_atom_site_fract_y
_atom_site_fract_z
_atom_site_U_iso_or_equiv
_atom_site_adp_type
_atom_site_occupancy
_atom_site_site_symmetry_order
_atom_site_calc_flag
_atom_site_refinement_flags_posn
_atom_site_refinement_flags_adp
_atom_site_refinement_flags_occupancy
_atom_site_disorder_assembly
_atom_site_disorder_group
S1 S 0.36793(3) 0.02151(4) 0.60942(2) 0.03855(12) Uani 1 1 d . . . . .
C1 C 0.53164(12) 0.17530(17) 0.55775(6) 0.0328(3) Uani 1 1 d . . . . .
H1A H 0.486204 0.214322 0.518075 0.039 Uiso 1 1 calc R U . . .
H1B H 0.558801 0.063499 0.553331 0.039 Uiso 1 1 calc R U . . .
N1 N 0.45332(11) 0.18176(14) 0.60235(6) 0.0348(3) Uani 1 1 d . . . . .
O1 O 0.84027(10) 0.59788(14) 0.53436(5) 0.0492(3) Uani 1 1 d . . . . .
O2 O 0.43817(12) -0.12005(13) 0.60059(6) 0.0546(3) Uani 1 1 d . . . . .
N2 N 0.83766(11) 0.20308(16) 0.56282(6) 0.0400(3) Uani 1 1 d . . . . .
C2 C 0.64244(12) 0.28658(16) 0.58300(6) 0.0292(3) Uani 1 1 d . . . . .
C24 C 0.71866(15) 0.18306(19) 0.69662(7) 0.0411(3) Uani 1 1 d . . . . .
H24 H 0.649090 0.217443 0.709583 0.049 Uiso 1 1 calc R U . . .
C5 C 0.39596(14) 0.34232(17) 0.60782(8) 0.0405(3) Uani 1 1 d . . . . .
H5A H 0.367860 0.345775 0.645573 0.049 Uiso 1 1 calc R U . . .
H5B H 0.324438 0.356540 0.574019 0.049 Uiso 1 1 calc R U . . .
C4 C 0.48547(14) 0.47919(17) 0.60749(7) 0.0378(3) Uani 1 1 d . . . . .
H4 H 0.462650 0.585317 0.615758 0.045 Uiso 1 1 calc R U . . .
O3 O 0.24453(10) 0.03751(16) 0.57274(6) 0.0539(3) Uani 1 1 d . . . . .
N3 N 0.93380(12) 0.08588(18) 0.65886(7) 0.0506(4) Uani 1 1 d . . . . .
C3 C 0.59574(13) 0.45627(16) 0.59599(6) 0.0317(3) Uani 1 1 d . . . . .
C8 C 0.72994(12) 0.21119(16) 0.63819(6) 0.0312(3) Uani 1 1 d . . . . .
C22 C 0.91676(16) 0.0542(2) 0.71543(9) 0.0589(5) Uani 1 1 d . . . . .
H22 H 0.978667 -0.003744 0.742233 0.071 Uiso 1 1 calc R U . . .
C7 C 0.83990(13) 0.16297(17) 0.62231(7) 0.0359(3) Uani 1 1 d . . . . .
C23 C 0.81577(18) 0.1006(2) 0.73623(8) 0.0559(5) Uani 1 1 d . . . . .
H23 H 0.811531 0.077608 0.776249 0.067 Uiso 1 1 calc R U . . .
C6 C 0.73408(13) 0.31411(17) 0.53969(6) 0.0346(3) Uani 1 1 d . . . . .
H6 H 0.694507 0.292672 0.496669 0.041 Uiso 1 1 calc R U . . .
C10 C 0.68747(13) 0.57163(17) 0.58368(7) 0.0359(3) Uani 1 1 d . . . . .
C9 C 0.94566(16) 0.2018(2) 0.53750(9) 0.0534(4) Uani 1 1 d . . . . .
H9A H 1.004269 0.123226 0.559156 0.080 Uiso 1 1 calc R U . . .
H9B H 0.982572 0.309227 0.541483 0.080 Uiso 1 1 calc R U . . .
H9C H 0.922010 0.172153 0.495019 0.080 Uiso 1 1 calc R U . . .
C11 C 0.75911(14) 0.49359(18) 0.55203(7) 0.0370(3) Uani 1 1 d . . . . .
C12 C 0.81633(17) 0.7492(2) 0.55808(9) 0.0549(5) Uani 1 1 d . . . . .
H12 H 0.858686 0.845468 0.553753 0.066 Uiso 1 1 calc R U . . .
C13 C 0.72524(15) 0.74018(19) 0.58788(8) 0.0467(4) Uani 1 1 d . . . . .
H13 H 0.693340 0.825385 0.607188 0.056 Uiso 1 1 calc R U . . .
C14 C 0.36094(13) 0.03613(17) 0.68668(7) 0.0376(3) Uani 1 1 d . . . . .
C19 C 0.46305(15) -0.0072(2) 0.73243(8) 0.0462(4) Uani 1 1 d . . . . .
H19 H 0.532359 -0.053670 0.722498 0.055 Uiso 1 1 calc R U . . .
C18 C 0.46066(16) 0.0193(2) 0.79301(9) 0.0528(4) Uani 1 1 d . . . . .
H18 H 0.528961 -0.009729 0.823748 0.063 Uiso 1 1 calc R U . . .
C17 C 0.35766(16) 0.0889(2) 0.80869(8) 0.0500(4) Uani 1 1 d . . . . .
C16 C 0.25592(15) 0.1257(2) 0.76221(8) 0.0505(4) Uani 1 1 d . . . . .
H16 H 0.185541 0.168984 0.772075 0.061 Uiso 1 1 calc R U . . .
C15 C 0.25606(14) 0.0998(2) 0.70141(8) 0.0444(4) Uani 1 1 d . . . . .
H15 H 0.186509 0.124909 0.670785 0.053 Uiso 1 1 calc R U . . .
C20 C 0.3577(2) 0.1279(3) 0.87419(9) 0.0737(6) Uani 1 1 d . . . . .
H20A H 0.274198 0.144389 0.877897 0.111 Uiso 1 1 calc R U . . .
H20B H 0.404929 0.226123 0.886518 0.111 Uiso 1 1 calc R U . . .
H20C H 0.394050 0.038144 0.899935 0.111 Uiso 1 1 calc R U . . .

loop_
_atom_site_aniso_label
_atom_site_aniso_U_11
_atom_site_aniso_U_22
_atom_site_aniso_U_33
_atom_site_aniso_U_23
_atom_site_aniso_U_13
_atom_site_aniso_U_12
S1 0.0382(2) 0.02852(19) 0.0489(2) -0.00486(15) 0.01009(16) -0.00663(14)
C1 0.0333(7) 0.0283(7) 0.0349(7) -0.0040(5) 0.0045(5) -0.0017(5)
N1 0.0335(6) 0.0238(6) 0.0483(7) -0.0034(5) 0.0120(5) -0.0014(5)
O1 0.0477(6) 0.0423(6) 0.0603(7) 0.0079(5) 0.0183(5) -0.0089(5)
O2 0.0666(8) 0.0268(5) 0.0775(8) -0.0082(5) 0.0313(7) -0.0040(5)
N2 0.0361(6) 0.0409(7) 0.0447(7) 0.0000(6) 0.0133(5) 0.0042(5)
C2 0.0313(6) 0.0259(6) 0.0290(6) -0.0012(5) 0.0044(5) -0.0008(5)
C24 0.0450(8) 0.0400(8) 0.0366(8) 0.0024(6) 0.0061(6) -0.0051(7)
C5 0.0367(7) 0.0276(7) 0.0580(10) -0.0008(6) 0.0130(7) 0.0041(6)
C4 0.0419(8) 0.0235(7) 0.0478(8) -0.0004(6) 0.0098(7) 0.0035(6)
O3 0.0413(6) 0.0637(8) 0.0520(7) -0.0055(6) 0.0015(5) -0.0171(6)
N3 0.0343(7) 0.0446(8) 0.0673(10) 0.0122(7) 0.0003(6) 0.0026(6)
C3 0.0364(7) 0.0247(6) 0.0314(7) 0.0006(5) 0.0028(5) -0.0005(5)
C8 0.0329(7) 0.0248(6) 0.0330(7) -0.0001(5) 0.0021(5) -0.0018(5)
C22 0.0438(9) 0.0595(11) 0.0627(12) 0.0235(9) -0.0097(8) -0.0020(8)
C7 0.0325(7) 0.0280(7) 0.0445(8) 0.0003(6) 0.0034(6) -0.0026(5)
C23 0.0596(11) 0.0608(11) 0.0398(9) 0.0174(8) -0.0036(8) -0.0080(9)
C6 0.0362(7) 0.0348(7) 0.0319(7) -0.0008(6) 0.0062(6) -0.0015(6)
C10 0.0365(7) 0.0284(7) 0.0389(8) 0.0039(6) 0.0012(6) -0.0014(6)
C9 0.0443(9) 0.0534(10) 0.0690(12) -0.0052(9) 0.0262(8) -0.0012(8)
C11 0.0380(7) 0.0347(7) 0.0367(7) 0.0067(6) 0.0054(6) -0.0047(6)
C12 0.0533(10) 0.0324(8) 0.0781(13) 0.0074(8) 0.0136(9) -0.0100(7)
C13 0.0449(9) 0.0279(7) 0.0638(11) 0.0029(7) 0.0059(8) -0.0038(6)
C14 0.0350(7) 0.0296(7) 0.0479(8) 0.0030(6) 0.0093(6) -0.0019(6)
C19 0.0347(8) 0.0441(9) 0.0600(10) 0.0111(7) 0.0111(7) 0.0068(7)
C18 0.0397(8) 0.0597(11) 0.0542(10) 0.0149(8) 0.0014(7) 0.0028(8)
C17 0.0465(9) 0.0535(10) 0.0492(9) 0.0029(8) 0.0095(7) -0.0069(8)
C16 0.0379(8) 0.0572(10) 0.0569(10) -0.0037(8) 0.0122(7) 0.0041(7)
C15 0.0324(7) 0.0483(9) 0.0501(9) 0.0010(7) 0.0043(6) 0.0042(7)
C20 0.0676(13) 0.1006(18) 0.0518(11) -0.0057(11) 0.0112(9) -0.0058(12)

loop_
_atom_type_symbol
_atom_type_description
_atom_type_scat_dispersion_real
_atom_type_scat_dispersion_imag
_atom_type_scat_source
C C 0.0033 0.0016 'International Tables Vol C Tables 4.2.6.8 and 6.1.1.4'
H H 0.0000 0.0000 'International Tables Vol C Tables 4.2.6.8 and 6.1.1.4'
N N 0.0061 0.0033 'International Tables Vol C Tables 4.2.6.8 and 6.1.1.4'
O O 0.0106 0.0060 'International Tables Vol C Tables 4.2.6.8 and 6.1.1.4'
S S 0.1246 0.1234 'International Tables Vol C Tables 4.2.6.8 and 6.1.1.4'

loop_
_geom_angle_atom_site_label_1
_geom_angle_atom_site_label_2
_geom_angle_atom_site_label_3
_geom_angle
_geom_angle_site_symmetry_1
_geom_angle_site_symmetry_3
_geom_angle_publ_flag
O2 S1 O3 118.27(8) . . ?
O2 S1 N1 106.21(6) . . ?
O3 S1 N1 111.71(7) . . ?
O2 S1 C14 109.99(7) . . ?
O3 S1 C14 107.80(7) . . ?
N1 S1 C14 101.59(7) . . ?
N1 C1 C2 106.19(10) . . ?
N1 C1 H1A 110.5 . . ?
C2 C1 H1A 110.5 . . ?
N1 C1 H1B 110.5 . . ?
C2 C1 H1B 110.5 . . ?
H1A C1 H1B 108.7 . . ?
C5 N1 C1 115.12(11) . . ?
C5 N1 S1 115.16(9) . . ?
C1 N1 S1 118.93(9) . . ?
C11 O1 C12 103.90(12) . . ?
C7 N2 C9 123.69(13) . . ?
C7 N2 C6 109.17(11) . . ?
C9 N2 C6 121.55(13) . . ?
C8 C2 C3 113.03(11) . . ?
C8 C2 C1 111.88(11) . . ?
C3 C2 C1 109.04(11) . . ?
C8 C2 C6 100.29(10) . . ?
C3 C2 C6 106.63(11) . . ?
C1 C2 C6 115.76(11) . . ?
C8 C24 C23 117.50(15) . . ?
C8 C24 H24 121.3 . . ?
C23 C24 H24 121.3 . . ?
N1 C5 C4 111.04(12) . . ?
N1 C5 H5A 109.4 . . ?
C4 C5 H5A 109.4 . . ?
N1 C5 H5B 109.4 . . ?
C4 C5 H5B 109.4 . . ?
H5A C5 H5B 108.0 . . ?
C3 C4 C5 122.95(13) . . ?
C3 C4 H4 118.5 . . ?
C5 C4 H4 118.5 . . ?
C7 N3 C22 114.23(15) . . ?
C4 C3 C10 131.80(13) . . ?
C4 C3 C2 122.43(12) . . ?
C10 C3 C2 105.16(11) . . ?
C24 C8 C7 118.43(13) . . ?
C24 C8 C2 131.98(13) . . ?
C7 C8 C2 109.58(12) . . ?
N3 C22 C23 125.09(16) . . ?
N3 C22 H22 117.5 . . ?
C23 C22 H22 117.5 . . ?
N3 C7 N2 123.37(14) . . ?
N3 C7 C8 125.44(14) . . ?
N2 C7 C8 111.18(12) . . ?
C22 C23 C24 119.21(16) . . ?
C22 C23 H23 120.4 . . ?
C24 C23 H23 120.4 . . ?
N2 C6 C11 116.04(12) . . ?
N2 C6 C2 105.12(11) . . ?
C11 C6 C2 98.19(11) . . ?
N2 C6 H6 112.1 . . ?
C11 C6 H6 112.1 . . ?
C2 C6 H6 112.1 . . ?
C11 C10 C13 106.66(14) . . ?
C11 C10 C3 108.84(13) . . ?
C13 C10 C3 144.23(15) . . ?
N2 C9 H9A 109.5 . . ?
N2 C9 H9B 109.5 . . ?
H9A C9 H9B 109.5 . . ?
N2 C9 H9C 109.5 . . ?
H9A C9 H9C 109.5 . . ?
H9B C9 H9C 109.5 . . ?
C10 C11 O1 111.96(13) . . ?
C10 C11 C6 116.76(13) . . ?
O1 C11 C6 131.21(14) . . ?
C13 C12 O1 112.18(14) . . ?
C13 C12 H12 123.9 . . ?
O1 C12 H12 123.9 . . ?
C12 C13 C10 105.29(15) . . ?
C12 C13 H13 127.4 . . ?
C10 C13 H13 127.4 . . ?
C15 C14 C19 120.45(15) . . ?
C15 C14 S1 119.60(12) . . ?
C19 C14 S1 119.84(12) . . ?
C18 C19 C14 119.30(15) . . ?
C18 C19 H19 120.4 . . ?
C14 C19 H19 120.4 . . ?
C19 C18 C17 121.10(15) . . ?
C19 C18 H18 119.4 . . ?
C17 C18 H18 119.4 . . ?
C16 C17 C18 118.19(16) . . ?
C16 C17 C20 120.51(17) . . ?
C18 C17 C20 121.27(17) . . ?
C17 C16 C15 121.70(16) . . ?
C17 C16 H16 119.2 . . ?
C15 C16 H16 119.2 . . ?
C16 C15 C14 119.18(15) . . ?
C16 C15 H15 120.4 . . ?
C14 C15 H15 120.4 . . ?
C17 C20 H20A 109.5 . . ?
C17 C20 H20B 109.5 . . ?
H20A C20 H20B 109.5 . . ?
C17 C20 H20C 109.5 . . ?
H20A C20 H20C 109.5 . . ?
H20B C20 H20C 109.5 . . ?

loop_
_geom_bond_atom_site_label_1
_geom_bond_atom_site_label_2
_geom_bond_distance
_geom_bond_site_symmetry_2
_geom_bond_publ_flag
S1 O2 1.4298(12) . ?
S1 O3 1.4319(12) . ?
S1 N1 1.6408(12) . ?
S1 C14 1.7595(16) . ?
C1 N1 1.4727(18) . ?
C1 C2 1.5267(18) . ?
C1 H1A 0.9700 . ?
C1 H1B 0.9700 . ?
N1 C5 1.4701(17) . ?
O1 C11 1.3622(17) . ?
O1 C12 1.391(2) . ?
N2 C7 1.370(2) . ?
N2 C9 1.442(2) . ?
N2 C6 1.4598(19) . ?
C2 C8 1.5158(18) . ?
C2 C3 1.5257(18) . ?
C2 C6 1.5791(19) . ?
C24 C8 1.367(2) . ?
C24 C23 1.400(2) . ?
C24 H24 0.9300 . ?
C5 C4 1.493(2) . ?
C5 H5A 0.9700 . ?
C5 H5B 0.9700 . ?
C4 C3 1.323(2) . ?
C4 H4 0.9300 . ?
N3 C7 1.3255(19) . ?
N3 C22 1.352(2) . ?
C3 C10 1.458(2) . ?
C8 C7 1.406(2) . ?
C22 C23 1.365(3) . ?
C22 H22 0.9300 . ?
C23 H23 0.9300 . ?
C6 C11 1.499(2) . ?
C6 H6 0.9800 . ?
C10 C11 1.343(2) . ?
C10 C13 1.430(2) . ?
C9 H9A 0.9600 . ?
C9 H9B 0.9600 . ?
C9 H9C 0.9600 . ?
C12 C13 1.339(2) . ?
C12 H12 0.9300 . ?
C13 H13 0.9300 . ?
C14 C15 1.384(2) . ?
C14 C19 1.388(2) . ?
C19 C18 1.384(3) . ?
C19 H19 0.9300 . ?
C18 C17 1.393(3) . ?
C18 H18 0.9300 . ?
C17 C16 1.382(2) . ?
C17 C20 1.505(3) . ?
C16 C15 1.382(2) . ?
C16 H16 0.9300 . ?
C15 H15 0.9300 . ?
C20 H20A 0.9600 . ?
C20 H20B 0.9600 . ?
C20 H20C 0.9600 . ?

loop_
_geom_hbond_atom_site_label_D
_geom_hbond_atom_site_label_H
_geom_hbond_atom_site_label_A
_geom_hbond_distance_DH
_geom_hbond_distance_HA
_geom_hbond_distance_DA
_geom_hbond_angle_DHA
_geom_hbond_site_symmetry_A
_geom_hbond_publ_flag
C4 H4 O2 0.93 2.43 3.2979(18) 156.2 1_565 yes

loop_
_geom_torsion_atom_site_label_1
_geom_torsion_atom_site_label_2
_geom_torsion_atom_site_label_3
_geom_torsion_atom_site_label_4
_geom_torsion
_geom_torsion_site_symmetry_1
_geom_torsion_site_symmetry_2
_geom_torsion_site_symmetry_3
_geom_torsion_site_symmetry_4
_geom_torsion_publ_flag
C2 C1 N1 C5 66.42(15) . . . . ?
C2 C1 N1 S1 -150.84(9) . . . . ?
O2 S1 N1 C5 178.03(11) . . . . ?
O3 S1 N1 C5 47.73(13) . . . . ?
C14 S1 N1 C5 -66.95(12) . . . . ?
O2 S1 N1 C1 35.31(13) . . . . ?
O3 S1 N1 C1 -94.99(11) . . . . ?
C14 S1 N1 C1 150.33(11) . . . . ?
N1 C1 C2 C8 71.82(13) . . . . ?
N1 C1 C2 C3 -53.95(14) . . . . ?
N1 C1 C2 C6 -174.13(11) . . . . ?
C1 N1 C5 C4 -41.95(17) . . . . ?
S1 N1 C5 C4 173.89(11) . . . . ?
N1 C5 C4 C3 7.8(2) . . . . ?
C5 C4 C3 C10 168.59(15) . . . . ?
C5 C4 C3 C2 -1.1(2) . . . . ?
C8 C2 C3 C4 -99.96(16) . . . . ?
C1 C2 C3 C4 25.15(18) . . . . ?
C6 C2 C3 C4 150.80(14) . . . . ?
C8 C2 C3 C10 88.02(13) . . . . ?
C1 C2 C3 C10 -146.88(11) . . . . ?
C6 C2 C3 C10 -21.22(14) . . . . ?
C23 C24 C8 C7 -2.9(2) . . . . ?
C23 C24 C8 C2 176.16(15) . . . . ?
C3 C2 C8 C24 53.7(2) . . . . ?
C1 C2 C8 C24 -69.86(19) . . . . ?
C6 C2 C8 C24 166.84(15) . . . . ?
C3 C2 C8 C7 -127.16(12) . . . . ?
C1 C2 C8 C7 109.29(13) . . . . ?
C6 C2 C8 C7 -14.00(14) . . . . ?
C7 N3 C22 C23 -2.6(3) . . . . ?
C22 N3 C7 N2 -178.52(15) . . . . ?
C22 N3 C7 C8 0.1(2) . . . . ?
C9 N2 C7 N3 -15.0(2) . . . . ?
C6 N2 C7 N3 -168.86(14) . . . . ?
C9 N2 C7 C8 166.16(14) . . . . ?
C6 N2 C7 C8 12.33(16) . . . . ?
C24 C8 C7 N3 2.6(2) . . . . ?
C2 C8 C7 N3 -176.67(14) . . . . ?
C24 C8 C7 N2 -178.60(13) . . . . ?
C2 C8 C7 N2 2.12(16) . . . . ?
N3 C22 C23 C24 2.1(3) . . . . ?
C8 C24 C23 C22 0.8(3) . . . . ?
C7 N2 C6 C11 86.38(15) . . . . ?
C9 N2 C6 C11 -68.11(19) . . . . ?
C7 N2 C6 C2 -20.85(15) . . . . ?
C9 N2 C6 C2 -175.34(13) . . . . ?
C8 C2 C6 N2 20.39(13) . . . . ?
C3 C2 C6 N2 138.37(11) . . . . ?
C1 C2 C6 N2 -100.16(13) . . . . ?
C8 C2 C6 C11 -99.50(11) . . . . ?
C3 C2 C6 C11 18.48(13) . . . . ?
C1 C2 C6 C11 139.95(12) . . . . ?
C4 C3 C10 C11 -155.95(16) . . . . ?
C2 C3 C10 C11 15.01(15) . . . . ?
C4 C3 C10 C13 16.6(3) . . . . ?
C2 C3 C10 C13 -172.4(2) . . . . ?
C13 C10 C11 O1 -0.73(17) . . . . ?
C3 C10 C11 O1 174.73(11) . . . . ?
C13 C10 C11 C6 -178.07(13) . . . . ?
C3 C10 C11 C6 -2.61(18) . . . . ?
C12 O1 C11 C10 0.90(17) . . . . ?
C12 O1 C11 C6 177.74(16) . . . . ?
N2 C6 C11 C10 -121.64(15) . . . . ?
C2 C6 C11 C10 -10.32(16) . . . . ?
N2 C6 C11 O1 61.6(2) . . . . ?
C2 C6 C11 O1 172.96(14) . . . . ?
C11 O1 C12 C13 -0.75(19) . . . . ?
O1 C12 C13 C10 0.3(2) . . . . ?
C11 C10 C13 C12 0.23(18) . . . . ?
C3 C10 C13 C12 -172.4(2) . . . . ?
O2 S1 C14 C15 -146.65(13) . . . . ?
O3 S1 C14 C15 -16.39(15) . . . . ?
N1 S1 C14 C15 101.16(13) . . . . ?
O2 S1 C14 C19 37.07(14) . . . . ?
O3 S1 C14 C19 167.32(12) . . . . ?
N1 S1 C14 C19 -75.13(13) . . . . ?
C15 C14 C19 C18 -2.3(2) . . . . ?
S1 C14 C19 C18 173.95(13) . . . . ?
C14 C19 C18 C17 -0.1(3) . . . . ?
C19 C18 C17 C16 2.2(3) . . . . ?
C19 C18 C17 C20 -176.07(18) . . . . ?
C18 C17 C16 C15 -2.0(3) . . . . ?
C20 C17 C16 C15 176.26(19) . . . . ?
C17 C16 C15 C14 -0.3(3) . . . . ?
C19 C14 C15 C16 2.5(2) . . . . ?
S1 C14 C15 C16 -173.78(13) . . . . ?
